data_4060395
loop_
_publ_author_name
'Hodson, Bruce E.'
'McGrath, Thomas D.'
'Stone, F. Gordon A.'

_publ_section_title
;
  Synthesis of the 13-Vertex Rhodacarborane Anion [4-(1,2:5,6-\h-cod)-
  closo-4,1,6-RhC~2~B~10~H~12~]^-^ and its Reactions with Electrophiles
;
_journal_name_full Organometallics
_journal_paper_doi 10.1021/om049102e
_journal_year 2005
_chemical_formula_sum 'C28 H39 B10 Cu P Rh'
_chemical_formula_weight 681.11
_space_group_IT_number 14
_symmetry_cell_setting monoclinic
_symmetry_space_group_name_Hall '-P 2yn'
_symmetry_space_group_name_H-M 'P 1 21/n 1'
_cell_angle_alpha 90.00
_cell_angle_beta 93.882(4)
_cell_angle_gamma 90.00
_cell_formula_units_Z 4
_cell_length_a 8.7860(10)
_cell_length_b 14.2795(16)
_cell_length_c 24.498(2)
_cell_measurement_temperature 110(2)
_cell_volume 3066.5(6)
_diffrn_ambient_temperature 110(2)
_exptl_crystal_density_diffrn 1.475
_cod_depositor_comments
;
The following automatic conversions were performed:
'_symmetry_cell_setting' value 'Monoclinic' changed to 'monoclinic'
according to '/home/saulius/struct/CIF-dictionaries/cif_core.dic'
dictionary named 'cif_core.dic' version 2.4.1 from 2010-06-29.

Automatic conversion script
Id: cif_fix_enum 1527 2010-12-29 10:47:43Z saulius 
;
_cod_original_sg_symbol_H-M 'P 21/n'
_cod_database_code 4060395

loop_
_symmetry_equiv_pos_as_xyz
'x, y, z'
'-x+1/2, y+1/2, -z+1/2'
'-x, -y, -z'
'x-1/2, -y-1/2, z-1/2'

loop_
_atom_site_label
_atom_site_type_symbol
_atom_site_fract_x
_atom_site_fract_y
_atom_site_fract_z
_atom_site_U_iso_or_equiv
_atom_site_adp_type
_atom_site_occupancy
_atom_site_symmetry_multiplicity
_atom_site_calc_flag
_atom_site_refinement_flags
_atom_site_disorder_assembly
_atom_site_disorder_group
C1 C 0.9283(2) 0.78871(13) 0.28499(7) 0.0233(4) Uani 1 1 d . . .
H1 H 0.995(3) 0.8442(15) 0.2693(9) 0.031(6) Uiso 1 1 d . . .
B2 B 1.0081(2) 0.72473(16) 0.32918(8) 0.0256(4) Uani 1 1 d . . .
H2 H 1.129(2) 0.7320(14) 0.3414(8) 0.023(5) Uiso 1 1 d . . .
B3 B 0.7584(2) 0.78771(14) 0.26350(8) 0.0220(4) Uani 1 1 d . . .
Rh4 Rh 0.915584(14) 0.654446(9) 0.247293(5) 0.01657(4) Uani 1 1 d . . .
C41 C 0.9838(2) 0.51291(13) 0.22692(7) 0.0233(4) Uani 1 1 d . . .
H41A H 0.9554 0.4647 0.2540 0.028 Uiso 1 1 calc R . .
C42 C 0.8625(2) 0.53972(13) 0.19004(7) 0.0223(4) Uani 1 1 d . . .
H42A H 0.7639 0.5070 0.1953 0.027 Uiso 1 1 calc R . .
C43 C 0.8881(2) 0.56458(14) 0.13070(7) 0.0257(4) Uani 1 1 d . . .
H43A H 0.7906 0.5865 0.1124 0.031 Uiso 1 1 calc R . .
H43B H 0.9195 0.5075 0.1115 0.031 Uiso 1 1 calc R . .
C44 C 1.0107(2) 0.64122(14) 0.12564(7) 0.0267(4) Uani 1 1 d . . .
H44A H 1.1088 0.6109 0.1186 0.032 Uiso 1 1 calc R . .
H44B H 0.9807 0.6815 0.0938 0.032 Uiso 1 1 calc R . .
C45 C 1.0341(2) 0.70260(14) 0.17651(7) 0.0242(4) Uani 1 1 d . . .
H45A H 1.0232 0.7712 0.1690 0.029 Uiso 1 1 calc R . .
C46 C 1.1425(2) 0.68048(14) 0.21991(7) 0.0255(4) Uani 1 1 d . . .
H46A H 1.1942 0.7365 0.2373 0.031 Uiso 1 1 calc R . .
C47 C 1.2390(2) 0.59294(15) 0.22286(8) 0.0297(4) Uani 1 1 d . . .
H47A H 1.2899 0.5876 0.2600 0.036 Uiso 1 1 calc R . .
H47B H 1.3195 0.5986 0.1967 0.036 Uiso 1 1 calc R . .
C48 C 1.1472(2) 0.50383(14) 0.21000(7) 0.0271(4) Uani 1 1 d . . .
H48A H 1.1455 0.4909 0.1703 0.033 Uiso 1 1 calc R . .
H48B H 1.1974 0.4503 0.2296 0.033 Uiso 1 1 calc R . .
B5 B 0.8261(3) 0.80874(16) 0.34282(8) 0.0249(4) Uani 1 1 d . . .
H5 H 0.842(2) 0.8768(15) 0.3574(8) 0.028(5) Uiso 1 1 d . . .
C6 C 0.9243(2) 0.62140(14) 0.34461(7) 0.0234(4) Uani 1 1 d . . .
B7 B 0.6599(2) 0.67685(15) 0.27006(8) 0.0207(4) Uani 1 1 d . . .
H7 H 0.570(2) 0.6603(15) 0.2381(9) 0.031(6) Uiso 1 1 d . . .
B8 B 0.6268(2) 0.76885(15) 0.31649(8) 0.0226(4) Uani 1 1 d . . .
B9 B 0.8976(3) 0.70822(16) 0.38889(8) 0.0257(4) Uani 1 1 d . . .
B10 B 0.7637(2) 0.58611(15) 0.30803(8) 0.0218(4) Uani 1 1 d . . .
H10 H 0.750(2) 0.5132(15) 0.3006(8) 0.029(6) Uiso 1 1 d . . .
B11 B 0.7045(2) 0.73592(15) 0.38101(8) 0.0235(4) Uani 1 1 d . . .
B12 B 0.7680(2) 0.61680(16) 0.37988(8) 0.0245(4) Uani 1 1 d . . .
H12 H 0.759(2) 0.5673(13) 0.4115(7) 0.015(5) Uiso 1 1 d . . .
B13 B 0.6092(2) 0.65104(15) 0.33608(8) 0.0226(4) Uani 1 1 d . . .
H13 H 0.499(3) 0.6222(16) 0.3425(9) 0.036(6) Uiso 1 1 d . . .
Cu1 Cu 0.66289(2) 0.714435(17) 0.186061(8) 0.02290(6) Uani 1 1 d . . .
P1 P 0.56083(5) 0.74719(3) 0.103905(17) 0.01871(9) Uani 1 1 d . . .
C11 C 0.43490(19) 0.84905(12) 0.10175(7) 0.0192(3) Uani 1 1 d . . .
C12 C 0.3481(2) 0.86697(14) 0.14669(7) 0.0234(4) Uani 1 1 d . . .
H12A H 0.3575 0.8273 0.1779 0.028 Uiso 1 1 calc R . .
C13 C 0.2485(2) 0.94266(14) 0.14566(7) 0.0259(4) Uani 1 1 d . . .
H13A H 0.1882 0.9537 0.1758 0.031 Uiso 1 1 calc R . .
C14 C 0.2368(2) 1.00190(14) 0.10091(8) 0.0262(4) Uani 1 1 d . . .
H14A H 0.1706 1.0545 0.1008 0.031 Uiso 1 1 calc R . .
C15 C 0.3223(2) 0.98465(13) 0.05587(7) 0.0246(4) Uani 1 1 d . . .
H15A H 0.3133 1.0251 0.0250 0.030 Uiso 1 1 calc R . .
C16 C 0.4201(2) 0.90851(13) 0.05620(7) 0.0227(4) Uani 1 1 d . . .
H16A H 0.4774 0.8966 0.0254 0.027 Uiso 1 1 calc R . .
C21 C 0.70440(19) 0.77866(12) 0.05650(7) 0.0194(3) Uani 1 1 d . . .
C22 C 0.7201(2) 0.73392(13) 0.00649(7) 0.0232(4) Uani 1 1 d . . .
H22A H 0.6499 0.6866 -0.0058 0.028 Uiso 1 1 calc R . .
C23 C 0.8398(2) 0.75917(14) -0.02553(8) 0.0280(4) Uani 1 1 d . . .
H23A H 0.8514 0.7282 -0.0593 0.034 Uiso 1 1 calc R . .
C24 C 0.9410(2) 0.82870(15) -0.00839(8) 0.0302(4) Uani 1 1 d . . .
H24A H 1.0225 0.8450 -0.0301 0.036 Uiso 1 1 calc R . .
C25 C 0.9235(2) 0.87504(15) 0.04095(8) 0.0301(4) Uani 1 1 d . . .
H25A H 0.9913 0.9242 0.0522 0.036 Uiso 1 1 calc R . .
C26 C 0.8073(2) 0.84956(13) 0.07363(8) 0.0262(4) Uani 1 1 d . . .
H26A H 0.7974 0.8802 0.1076 0.031 Uiso 1 1 calc R . .
C31 C 0.44403(19) 0.65326(12) 0.07204(7) 0.0196(3) Uani 1 1 d . . .
C32 C 0.3389(2) 0.66975(13) 0.02746(7) 0.0236(4) Uani 1 1 d . . .
H32A H 0.3286 0.7308 0.0122 0.028 Uiso 1 1 calc R . .
C33 C 0.2495(2) 0.59656(14) 0.00559(7) 0.0279(4) Uani 1 1 d . . .
H33A H 0.1788 0.6078 -0.0248 0.033 Uiso 1 1 calc R . .
C34 C 0.2630(2) 0.50765(14) 0.02770(8) 0.0288(4) Uani 1 1 d . . .
H34A H 0.2008 0.4582 0.0128 0.035 Uiso 1 1 calc R . .
C35 C 0.3678(2) 0.49046(13) 0.07186(8) 0.0275(4) Uani 1 1 d . . .
H35A H 0.3779 0.4292 0.0868 0.033 Uiso 1 1 calc R . .
C36 C 0.4573(2) 0.56301(13) 0.09392(7) 0.0231(4) Uani 1 1 d . . .
H36A H 0.5282 0.5512 0.1242 0.028 Uiso 1 1 calc R . .
H6 H 0.997(2) 0.5763(14) 0.3565(8) 0.024(5) Uiso 1 1 d . . .
H11 H 0.651(2) 0.7672(15) 0.4167(8) 0.027(5) Uiso 1 1 d . . .
H9 H 0.976(2) 0.7163(14) 0.4256(8) 0.028(6) Uiso 1 1 d . . .
H3 H 0.719(3) 0.8404(15) 0.2321(9) 0.034(6) Uiso 1 1 d . . .
H8 H 0.523(2) 0.8101(16) 0.3152(9) 0.032(6) Uiso 1 1 d . . .

loop_
_atom_site_aniso_label
_atom_site_aniso_U_11
_atom_site_aniso_U_22
_atom_site_aniso_U_33
_atom_site_aniso_U_23
_atom_site_aniso_U_13
_atom_site_aniso_U_12
C1 0.0274(9) 0.0226(9) 0.0202(8) -0.0033(7) 0.0040(7) -0.0080(7)
B2 0.0250(10) 0.0315(12) 0.0200(9) -0.0041(8) -0.0008(8) -0.0061(9)
B3 0.0276(10) 0.0211(10) 0.0174(9) 0.0000(7) 0.0026(8) -0.0034(8)
Rh4 0.01734(7) 0.01989(8) 0.01248(7) 0.00054(5) 0.00102(4) -0.00505(5)
C41 0.0253(9) 0.0232(9) 0.0219(8) -0.0014(7) 0.0053(7) -0.0017(7)
C42 0.0231(9) 0.0233(9) 0.0208(8) -0.0058(7) 0.0038(7) -0.0041(7)
C43 0.0235(9) 0.0345(11) 0.0189(8) -0.0065(7) 0.0005(7) 0.0031(8)
C44 0.0242(9) 0.0406(12) 0.0156(8) 0.0034(7) 0.0038(7) 0.0018(8)
C45 0.0244(9) 0.0292(10) 0.0197(8) 0.0038(7) 0.0069(7) -0.0069(7)
C46 0.0211(9) 0.0352(10) 0.0207(8) 0.0002(8) 0.0042(7) -0.0112(8)
C47 0.0185(9) 0.0496(13) 0.0208(9) 0.0006(8) 0.0006(7) -0.0016(8)
C48 0.0244(9) 0.0350(11) 0.0221(9) 0.0008(8) 0.0024(7) 0.0048(8)
B5 0.0312(11) 0.0217(11) 0.0219(10) -0.0038(8) 0.0026(8) -0.0037(8)
C6 0.0245(9) 0.0284(10) 0.0172(8) 0.0032(7) 0.0014(7) 0.0023(8)
B7 0.0203(9) 0.0260(10) 0.0157(8) 0.0003(7) 0.0003(7) -0.0073(8)
B8 0.0236(10) 0.0248(11) 0.0195(9) 0.0005(8) 0.0023(7) -0.0008(8)
B9 0.0296(11) 0.0310(12) 0.0162(9) -0.0025(8) -0.0018(8) -0.0006(9)
B10 0.0287(10) 0.0200(10) 0.0174(9) 0.0012(7) 0.0055(7) -0.0046(8)
B11 0.0288(11) 0.0263(11) 0.0156(9) -0.0004(8) 0.0034(7) -0.0007(8)
B12 0.0301(11) 0.0270(11) 0.0168(9) 0.0025(8) 0.0056(8) 0.0019(9)
B13 0.0252(10) 0.0258(11) 0.0172(9) 0.0007(8) 0.0049(7) -0.0050(8)
Cu1 0.02359(12) 0.03157(13) 0.01313(10) 0.00273(8) -0.00171(8) -0.00202(9)
P1 0.0199(2) 0.0234(2) 0.01272(18) 0.00096(17) -0.00009(15) -0.00096(17)
C11 0.0191(8) 0.0228(9) 0.0156(7) -0.0023(6) 0.0006(6) -0.0023(6)
C12 0.0270(9) 0.0291(10) 0.0143(8) -0.0011(7) 0.0026(6) -0.0062(7)
C13 0.0246(9) 0.0335(10) 0.0201(8) -0.0083(8) 0.0049(7) -0.0016(8)
C14 0.0224(9) 0.0272(10) 0.0287(9) -0.0065(8) -0.0003(7) 0.0001(7)
C15 0.0239(9) 0.0270(10) 0.0227(8) 0.0026(7) 0.0000(7) -0.0013(7)
C16 0.0224(9) 0.0293(10) 0.0169(8) 0.0001(7) 0.0045(6) -0.0002(7)
C21 0.0183(8) 0.0232(9) 0.0164(8) 0.0034(6) -0.0003(6) 0.0015(7)
C22 0.0222(9) 0.0258(10) 0.0216(8) -0.0008(7) 0.0014(7) 0.0019(7)
C23 0.0279(10) 0.0335(11) 0.0233(9) -0.0010(8) 0.0079(7) 0.0065(8)
C24 0.0234(9) 0.0359(11) 0.0322(10) 0.0095(9) 0.0084(8) 0.0032(8)
C25 0.0229(9) 0.0337(11) 0.0333(10) 0.0038(9) -0.0013(8) -0.0062(8)
C26 0.0271(9) 0.0296(10) 0.0214(9) 0.0007(7) -0.0011(7) -0.0029(8)
C31 0.0195(8) 0.0243(9) 0.0152(7) -0.0010(6) 0.0033(6) -0.0014(7)
C32 0.0288(9) 0.0237(9) 0.0180(8) 0.0022(7) -0.0010(7) -0.0012(7)
C33 0.0303(10) 0.0325(11) 0.0200(8) -0.0019(8) -0.0047(7) -0.0010(8)
C34 0.0316(10) 0.0246(10) 0.0298(10) -0.0072(8) -0.0011(8) -0.0034(8)
C35 0.0335(10) 0.0193(9) 0.0294(9) 0.0003(7) -0.0003(8) 0.0030(7)
C36 0.0219(9) 0.0259(9) 0.0213(8) 0.0002(7) 0.0011(7) 0.0032(7)

loop_
_geom_bond_atom_site_label_1
_geom_bond_atom_site_label_2
_geom_bond_distance
_geom_bond_site_symmetry_2
_geom_bond_publ_flag
C1 B2 1.548(3) . ?
C1 B3 1.549(3) . ?
C1 B5 1.751(3) . ?
C1 Rh4 2.1277(18) . ?
B2 C6 1.703(3) . ?
B2 B9 1.825(3) . ?
B2 B5 2.045(3) . ?
B2 Rh4 2.339(2) . ?
B3 B8 1.816(3) . ?
B3 B7 1.817(3) . ?
B3 B5 2.016(3) . ?
B3 Cu1 2.276(2) . ?
B3 Rh4 2.400(2) . ?
Rh4 C41 2.1756(18) . ?
Rh4 C46 2.1784(17) . ?
Rh4 C42 2.1865(17) . ?
Rh4 C45 2.1929(17) . ?
Rh4 B10 2.2838(19) . ?
Rh4 B7 2.373(2) . ?
Rh4 C6 2.4264(17) . ?
Rh4 Cu1 2.7317(3) . ?
C41 C42 1.403(3) . ?
C41 C48 1.527(2) . ?
C42 C43 1.528(2) . ?
C43 C44 1.547(3) . ?
C44 C45 1.526(3) . ?
C45 C46 1.414(3) . ?
C46 C47 1.509(3) . ?
C47 C48 1.528(3) . ?
B5 B11 1.798(3) . ?
B5 B9 1.906(3) . ?
B5 B8 1.912(3) . ?
C6 B12 1.673(3) . ?
C6 B9 1.674(3) . ?
C6 B10 1.696(3) . ?
B7 B13 1.746(3) . ?
B7 B8 1.775(3) . ?
B7 B10 1.806(3) . ?
B7 Cu1 2.1286(19) . ?
B8 B11 1.744(3) . ?
B8 B13 1.759(3) . ?
B9 B12 1.737(3) . ?
B9 B11 1.740(3) . ?
B10 B12 1.812(3) . ?
B10 B13 1.816(3) . ?
B11 B12 1.791(3) . ?
B11 B13 1.805(3) . ?
B12 B13 1.770(3) . ?
Cu1 P1 2.1976(5) . ?
P1 C11 1.8261(18) . ?
P1 C21 1.8276(17) . ?
P1 C31 1.8311(18) . ?
C11 C16 1.401(2) . ?
C11 C12 1.405(2) . ?
C12 C13 1.390(3) . ?
C13 C14 1.383(3) . ?
C14 C15 1.398(3) . ?
C15 C16 1.386(3) . ?
C21 C22 1.397(2) . ?
C21 C26 1.402(3) . ?
C22 C23 1.401(3) . ?
C23 C24 1.379(3) . ?
C24 C25 1.396(3) . ?
C25 C26 1.388(3) . ?
C31 C36 1.398(3) . ?
C31 C32 1.402(2) . ?
C32 C33 1.392(3) . ?
C33 C34 1.382(3) . ?
C34 C35 1.394(3) . ?
C35 C36 1.388(3) . ?
